data_7702062
loop_
_publ_author_name
'Jiang, Lin'
'Zhang, Dong-Yan'
'Suo, Jing-Jing'
'Gu, Wen'
'Tian, Jin-Lei'
'Liu, Xin'
'Yan, Shi-Ping'

_publ_section_title
;
 Synthesis, magnetism and spectral studies of six defective dicubane
 tetranuclear {M4O6} (M = Ni(II), Co(II), Zn(II)) and three trinuclear
 Cd(II) complexes with polydentate Schiff base ligands.
;
_journal_issue 25
_journal_name_full 'Dalton transactions (Cambridge, England : 2003)'
_journal_page_first 10233
_journal_page_last 10248
_journal_paper_doi 10.1039/c6dt00380j
_journal_volume 45
_journal_year 2016
_chemical_formula_sum 'C46 H60 Cl6 N4 Ni4 O16'
_chemical_formula_weight 1372.52
_space_group_IT_number 14
_space_group_name_Hall '-P 2yn'
_space_group_name_H-M_alt 'P 1 21/n 1'
_symmetry_cell_setting monoclinic
_symmetry_space_group_name_H-M 'P 1 21/n 1'
_atom_sites_solution_hydrogens geom
_atom_sites_solution_primary direct
_atom_sites_solution_secondary difmap
_audit_creation_method SHELXL-97
_audit_update_record
;
2015-06-23 deposited with the CCDC.
2016-05-11 downloaded from the CCDC.
;
_cell_angle_alpha 90.00
_cell_angle_beta 97.14(3)
_cell_angle_gamma 90.00
_cell_formula_units_Z 2
_cell_length_a 9.4859(19)
_cell_length_b 19.986(4)
_cell_length_c 14.498(3)
_cell_measurement_temperature 293(2)
_cell_volume 2727.3(10)
_computing_structure_refinement 'SHELXL-97 (Sheldrick, 1997)'
_computing_structure_solution 'SHELXS-97 (Sheldrick, 1990)'
_diffrn_ambient_temperature 293(2)
_diffrn_measured_fraction_theta_full 1.000
_diffrn_measured_fraction_theta_max 1.000
_diffrn_measurement_device_type 'Bruker P4'
_diffrn_measurement_method '\w scans'
_diffrn_radiation_monochromator graphite
_diffrn_radiation_source 'fine-focus sealed tube'
_diffrn_radiation_type MoK\a
_diffrn_radiation_wavelength 0.71073
_diffrn_reflns_av_R_equivalents 0.0649
_diffrn_reflns_av_sigmaI/netI 0.0490
_diffrn_reflns_limit_h_max 11
_diffrn_reflns_limit_h_min -11
_diffrn_reflns_limit_k_max 23
_diffrn_reflns_limit_k_min -23
_diffrn_reflns_limit_l_max 17
_diffrn_reflns_limit_l_min -17
_diffrn_reflns_number 27922
_diffrn_reflns_theta_full 25.01
_diffrn_reflns_theta_max 25.01
_diffrn_reflns_theta_min 1.74
_exptl_absorpt_coefficient_mu 1.724
_exptl_crystal_density_diffrn 1.671
_exptl_crystal_density_method 'not measured'
_exptl_crystal_F_000 1412
_refine_diff_density_max 0.973
_refine_diff_density_min -1.511
_refine_diff_density_rms 0.172
_refine_ls_extinction_method none
_refine_ls_goodness_of_fit_ref 1.070
_refine_ls_hydrogen_treatment mixed
_refine_ls_matrix_type full
_refine_ls_number_parameters 349
_refine_ls_number_reflns 4819
_refine_ls_number_restraints 0
_refine_ls_restrained_S_all 1.070
_refine_ls_R_factor_all 0.1038
_refine_ls_R_factor_gt 0.0857
_refine_ls_shift/su_max 0.015
_refine_ls_shift/su_mean 0.003
_refine_ls_structure_factor_coef Fsqd
_refine_ls_weighting_details 'calc w=1/[\s^2^(Fo^2^)+(0.1552P)^2^+6.7572P] where P=(Fo^2^+2Fc^2^)/3'
_refine_ls_weighting_scheme calc
_refine_ls_wR_factor_gt 0.2325
_refine_ls_wR_factor_ref 0.2506
_reflns_number_gt 3848
_reflns_number_total 4819
_reflns_threshold_expression >2sigma(I)
_cod_data_source_file c6dt00380j2.cif
_cod_data_source_block nini
_cod_depositor_comments
;
The following automatic conversions were performed:

data item '_symmetry_cell_setting' value 'Monoclinic' was changed to
'monoclinic' in accordance with the
/home/saulius/struct/COD-crude-data/automatic-downloads/DataCite-retrospective/RSC/depositions/lib/dictionaries/cif_core.dic
dictionary named 'cif_core.dic' version 2.4.2 last updated on
2011-04-26.

Automatic conversion script
Id: cif_fix_values 6909 2019-04-08 15:41:33Z antanas 
;
_cod_original_cell_volume 2727.3(9)
_cod_original_sg_symbol_H-M 'P2(1)/n  '
_cod_database_code 7702062

loop_
_symmetry_equiv_pos_as_xyz
'x, y, z'
'-x+1/2, y+1/2, -z+1/2'
'-x, -y, -z'
'x-1/2, -y-1/2, z-1/2'

loop_
_atom_site_label
_atom_site_type_symbol
_atom_site_fract_x
_atom_site_fract_y
_atom_site_fract_z
_atom_site_U_iso_or_equiv
_atom_site_adp_type
_atom_site_occupancy
_atom_site_symmetry_multiplicity
_atom_site_calc_flag
_atom_site_refinement_flags
Ni2 Ni 0.52078(9) 0.12008(4) 0.41729(5) 0.0340(3) Uani 1 1 d .
N2 N 0.4272(6) 0.1625(3) 0.3021(4) 0.0388(13) Uani 1 1 d .
O1 O 0.7324(6) 0.1832(3) 0.4107(4) 0.0514(13) Uani 1 1 d .
O2 O 0.6663(5) 0.0897(2) 0.5198(3) 0.0339(10) Uani 1 1 d .
O4 O 0.4603(5) 0.1958(2) 0.4946(3) 0.0429(12) Uani 1 1 d .
O7 O 0.4020(4) 0.0511(2) 0.4803(3) 0.0322(10) Uani 1 1 d .
C21 C 0.2563(7) 0.0658(4) 0.4905(6) 0.0451(17) Uani 1 1 d .
H21A H 0.2073 0.0797 0.4317 0.068 Uiso 1 1 calc R
H21B H 0.2528 0.1009 0.5352 0.068 Uiso 1 1 calc R
H21C H 0.2115 0.0264 0.5113 0.068 Uiso 1 1 calc R
C12 C 0.5200(14) 0.3034(7) 0.6512(8) 0.102(4) Uani 1 1 d .
H12A H 0.5858 0.2769 0.6215 0.154 Uiso 1 1 calc R
H12B H 0.5431 0.3003 0.7175 0.154 Uiso 1 1 calc R
H12C H 0.5258 0.3492 0.6322 0.154 Uiso 1 1 calc R
O5 O 0.3835(7) 0.2799(3) 0.6259(4) 0.0577(15) Uani 1 1 d .
C13 C 0.3752(8) 0.2449(3) 0.4672(5) 0.0389(16) Uani 1 1 d .
C14 C 0.3338(9) 0.2912(4) 0.5349(5) 0.0472(18) Uani 1 1 d .
C15 C 0.2443(10) 0.3441(4) 0.5091(6) 0.055(2) Uani 1 1 d .
H15 H 0.2216 0.3739 0.5543 0.067 Uiso 1 1 calc R
C16 C 0.1874(10) 0.3539(4) 0.4173(7) 0.063(2) Uani 1 1 d .
H16 H 0.1239 0.3887 0.4014 0.076 Uiso 1 1 calc R
C17 C 0.2255(9) 0.3119(4) 0.3504(6) 0.0509(19) Uani 1 1 d .
H17 H 0.1889 0.3193 0.2887 0.061 Uiso 1 1 calc R
C18 C 0.3193(8) 0.2572(4) 0.3722(5) 0.0407(16) Uani 1 1 d .
C19 C 0.3516(7) 0.2161(4) 0.2954(5) 0.0414(17) Uani 1 1 d .
H19 H 0.3144 0.2297 0.2360 0.050 Uiso 1 1 calc R
Ni1 Ni 0.55076(8) 0.03190(4) 0.59447(5) 0.0302(3) Uani 1 1 d .
N1 N 0.7164(6) 0.0252(3) 0.6927(4) 0.0358(13) Uani 1 1 d .
O3 O 0.4617(5) -0.0388(2) 0.6740(3) 0.0352(10) Uani 1 1 d .
O6 O 0.4875(5) 0.1231(2) 0.6545(3) 0.0412(11) Uani 1 1 d .
C1 C 0.7582(16) 0.2354(7) 0.3499(8) 0.122(6) Uani 1 1 d .
H1A H 0.7556 0.2775 0.3815 0.183 Uiso 1 1 calc R
H1B H 0.6865 0.2349 0.2969 0.183 Uiso 1 1 calc R
H1C H 0.8500 0.2294 0.3297 0.183 Uiso 1 1 calc R
C2 C 0.7774(7) 0.1268(3) 0.5526(5) 0.0352(15) Uani 1 1 d .
C3 C 0.8191(8) 0.1774(4) 0.4949(5) 0.0408(16) Uani 1 1 d .
C4 C 0.9394(8) 0.2157(4) 0.5202(6) 0.0497(19) Uani 1 1 d .
H4 H 0.9662 0.2486 0.4805 0.060 Uiso 1 1 calc R
C5 C 1.0193(9) 0.2042(4) 0.6057(6) 0.059(2) Uani 1 1 d .
H5 H 1.1004 0.2296 0.6231 0.070 Uiso 1 1 calc R
C6 C 0.9802(8) 0.1557(4) 0.6651(6) 0.0466(18) Uani 1 1 d .
H6 H 1.0345 0.1488 0.7223 0.056 Uiso 1 1 calc R
C20 C 0.3864(10) 0.1279(4) 0.7192(6) 0.056(2) Uani 1 1 d .
H20A H 0.2921 0.1261 0.6864 0.084 Uiso 1 1 calc R
H20B H 0.3993 0.1694 0.7524 0.084 Uiso 1 1 calc R
H20C H 0.3996 0.0913 0.7624 0.084 Uiso 1 1 calc R
C7 C 0.8578(7) 0.1163(3) 0.6393(5) 0.0349(15) Uani 1 1 d .
C8 C 0.8259(7) 0.0643(4) 0.7045(5) 0.0391(16) Uani 1 1 d .
H8 H 0.8889 0.0589 0.7585 0.047 Uiso 1 1 calc R
C9 C 0.7073(7) -0.0312(4) 0.7556(5) 0.0411(17) Uani 1 1 d .
H9A H 0.7508 -0.0191 0.8174 0.049 Uiso 1 1 calc R
H9B H 0.7589 -0.0690 0.7346 0.049 Uiso 1 1 calc R
C10 C 0.5507(7) -0.0509(4) 0.7588(5) 0.0381(15) Uani 1 1 d .
H10 H 0.5142 -0.0252 0.8083 0.046 Uiso 1 1 calc R
C11 C 0.5445(9) -0.1263(4) 0.7827(5) 0.0439(17) Uani 1 1 d .
H11A H 0.6157 -0.1373 0.8344 0.053 Uiso 1 1 calc R
H11B H 0.4516 -0.1380 0.7992 0.053 Uiso 1 1 calc R
C22 C 0.9020(11) 0.0485(7) 0.3239(10) 0.104(5) Uani 1 1 d .
H22A H 0.9501 0.0852 0.2986 0.157 Uiso 1 1 calc R
H22B H 0.9668 0.0118 0.3365 0.157 Uiso 1 1 calc R
H22C H 0.8678 0.0623 0.3805 0.157 Uiso 1 1 calc R
C23 C 0.1837(16) 0.0520(8) 0.9065(17) 0.157(8) Uani 1 1 d .
H23 H 0.1795 0.0390 0.8410 0.188 Uiso 1 1 calc R
Cl1 Cl 0.0693(8) -0.0055(6) 0.9842(9) 0.286(5) Uani 1 1 d .
Cl2 Cl 0.1212(15) 0.1225(5) 0.9242(7) 0.302(5) Uani 1 1 d .
Cl3 Cl 0.3498(7) 0.0368(4) 0.9761(5) 0.219(3) Uani 1 1 d .
O8 O 0.7909(7) 0.0290(5) 0.2617(5) 0.094(3) Uani 1 1 d .
H8A H 0.7392 0.0040 0.2874 0.142 Uiso 1 1 calc R

loop_
_atom_site_aniso_label
_atom_site_aniso_U_11
_atom_site_aniso_U_22
_atom_site_aniso_U_33
_atom_site_aniso_U_23
_atom_site_aniso_U_13
_atom_site_aniso_U_12
Ni2 0.0404(5) 0.0316(5) 0.0292(5) 0.0018(3) 0.0012(4) -0.0001(4)
N2 0.047(3) 0.036(3) 0.033(3) 0.007(2) 0.003(3) 0.001(3)
O1 0.054(3) 0.051(3) 0.048(3) 0.010(3) 0.004(2) -0.013(3)
O2 0.034(2) 0.033(2) 0.033(2) 0.0024(19) -0.0014(19) -0.0052(19)
O4 0.054(3) 0.038(3) 0.036(3) 0.001(2) 0.002(2) 0.009(2)
O7 0.028(2) 0.036(2) 0.032(2) -0.0040(19) 0.0007(18) 0.0005(19)
C21 0.034(4) 0.048(4) 0.053(4) 0.002(4) 0.004(3) 0.003(3)
C12 0.102(9) 0.119(10) 0.078(7) 0.014(7) -0.024(7) -0.020(8)
O5 0.079(4) 0.052(3) 0.042(3) 0.002(3) 0.008(3) 0.007(3)
C13 0.046(4) 0.025(3) 0.047(4) 0.002(3) 0.006(3) -0.005(3)
C14 0.054(4) 0.040(4) 0.048(4) 0.001(3) 0.008(4) -0.004(4)
C15 0.071(5) 0.039(4) 0.059(5) -0.006(4) 0.018(4) 0.009(4)
C16 0.068(6) 0.048(5) 0.071(6) 0.005(4) 0.003(5) 0.015(4)
C17 0.053(4) 0.045(4) 0.055(5) 0.011(4) 0.006(4) 0.012(4)
C18 0.050(4) 0.036(4) 0.036(4) 0.006(3) 0.003(3) 0.001(3)
C19 0.041(4) 0.048(4) 0.034(4) 0.012(3) 0.000(3) -0.003(3)
Ni1 0.0314(5) 0.0308(5) 0.0276(5) 0.0008(3) 0.0004(3) -0.0007(3)
N1 0.038(3) 0.037(3) 0.032(3) -0.001(2) 0.000(2) 0.002(2)
O3 0.036(2) 0.040(3) 0.030(2) 0.0002(19) 0.0030(19) -0.001(2)
O6 0.043(3) 0.042(3) 0.039(3) -0.005(2) 0.007(2) 0.002(2)
C1 0.144(12) 0.132(11) 0.081(8) 0.065(8) -0.021(8) -0.065(10)
C2 0.033(3) 0.029(3) 0.044(4) -0.004(3) 0.007(3) 0.000(3)
C3 0.042(4) 0.038(4) 0.043(4) 0.000(3) 0.007(3) 0.000(3)
C4 0.049(4) 0.045(4) 0.057(5) -0.003(4) 0.015(4) -0.015(4)
C5 0.050(4) 0.055(5) 0.071(6) -0.008(4) 0.005(4) -0.022(4)
C6 0.041(4) 0.046(4) 0.051(4) -0.010(4) -0.001(3) -0.007(3)
C20 0.070(5) 0.056(5) 0.044(4) -0.010(4) 0.018(4) 0.005(4)
C7 0.032(3) 0.035(4) 0.037(3) -0.004(3) 0.004(3) -0.003(3)
C8 0.038(4) 0.041(4) 0.036(4) -0.005(3) -0.005(3) 0.001(3)
C9 0.042(4) 0.044(4) 0.035(4) 0.005(3) -0.008(3) -0.001(3)
C10 0.040(4) 0.044(4) 0.030(3) 0.001(3) 0.004(3) -0.002(3)
C11 0.056(4) 0.045(4) 0.032(4) 0.004(3) 0.008(3) -0.006(3)
C22 0.051(6) 0.130(11) 0.135(11) -0.054(9) 0.022(7) 0.005(7)
C23 0.087(10) 0.114(12) 0.28(3) -0.078(15) 0.065(13) 0.012(9)
Cl1 0.155(6) 0.342(11) 0.357(13) 0.056(10) 0.009(8) -0.024(9)
Cl2 0.431(16) 0.229(9) 0.255(10) 0.018(7) 0.077(10) 0.082(10)
Cl3 0.169(6) 0.334(10) 0.157(5) -0.011(5) 0.031(4) -0.035(6)
O8 0.059(4) 0.152(8) 0.077(5) -0.035(5) 0.030(4) -0.030(4)

loop_
_atom_type_symbol
_atom_type_description
_atom_type_scat_dispersion_real
_atom_type_scat_dispersion_imag
_atom_type_scat_source
C C 0.0033 0.0016 'International Tables Vol C Tables 4.2.6.8 and 6.1.1.4'
H H 0.0000 0.0000 'International Tables Vol C Tables 4.2.6.8 and 6.1.1.4'
N N 0.0061 0.0033 'International Tables Vol C Tables 4.2.6.8 and 6.1.1.4'
O O 0.0106 0.0060 'International Tables Vol C Tables 4.2.6.8 and 6.1.1.4'
Cl Cl 0.1484 0.1585 'International Tables Vol C Tables 4.2.6.8 and 6.1.1.4'
Ni Ni 0.3393 1.1124 'International Tables Vol C Tables 4.2.6.8 and 6.1.1.4'

loop_
_geom_angle_atom_site_label_1
_geom_angle_atom_site_label_2
_geom_angle_atom_site_label_3
_geom_angle
_geom_angle_site_symmetry_1
_geom_angle_site_symmetry_3
N2 Ni2 O2 162.7(2) . .
N2 Ni2 O4 91.0(2) . .
O2 Ni2 O4 91.89(19) . .
N2 Ni2 O7 116.5(2) . .
O2 Ni2 O7 80.34(17) . .
O4 Ni2 O7 92.72(19) . .
N2 Ni2 O3 82.1(2) . 3_656
O2 Ni2 O3 97.58(18) . 3_656
O4 Ni2 O3 167.92(19) . 3_656
O7 Ni2 O3 81.55(18) . 3_656
N2 Ni2 O1 91.8(2) . .
O2 Ni2 O1 71.48(18) . .
O4 Ni2 O1 85.6(2) . .
O7 Ni2 O1 151.68(17) . .
O3 Ni2 O1 104.46(19) 3_656 .
C19 N2 C11 120.1(6) . 3_656
C19 N2 Ni2 127.4(5) . .
C11 N2 Ni2 112.5(4) 3_656 .
C3 O1 C1 118.9(7) . .
C3 O1 Ni2 109.3(4) . .
C1 O1 Ni2 129.1(6) . .
C2 O2 Ni2 122.9(4) . .
C2 O2 Ni1 126.4(4) . .
Ni2 O2 Ni1 101.77(19) . .
C13 O4 Ni2 127.4(4) . .
C21 O7 Ni1 119.5(4) . 3_656
C21 O7 Ni2 119.5(4) . .
Ni1 O7 Ni2 97.98(18) 3_656 .
C21 O7 Ni1 121.5(4) . .
Ni1 O7 Ni1 95.77(18) 3_656 .
Ni2 O7 Ni1 97.01(17) . .
C14 O5 C12 113.6(8) . .
O4 C13 C18 124.3(6) . .
O4 C13 C14 119.2(6) . .
C18 C13 C14 116.5(6) . .
O5 C14 C15 121.1(7) . .
O5 C14 C13 117.6(7) . .
C15 C14 C13 121.3(7) . .
C14 C15 C16 121.5(8) . .
C17 C16 C15 119.3(8) . .
C16 C17 C18 122.0(8) . .
C17 C18 C13 119.5(7) . .
C17 C18 C19 116.9(7) . .
C13 C18 C19 123.6(6) . .
N2 C19 C18 125.8(6) . .
N1 Ni1 O2 89.4(2) . .
N1 Ni1 O7 96.8(2) . 3_656
O2 Ni1 O7 90.62(18) . 3_656
N1 Ni1 O3 84.0(2) . .
O2 Ni1 O3 170.00(19) . .
O7 Ni1 O3 82.73(18) 3_656 .
N1 Ni1 O7 169.3(2) . .
O2 Ni1 O7 79.95(17) . .
O7 Ni1 O7 84.23(18) 3_656 .
O3 Ni1 O7 106.65(18) . .
N1 Ni1 O6 90.2(2) . .
O2 Ni1 O6 85.88(18) . .
O7 Ni1 O6 172.19(18) 3_656 .
O3 Ni1 O6 101.61(18) . .
O7 Ni1 O6 88.28(18) . .
C8 N1 C9 119.5(6) . .
C8 N1 Ni1 127.2(5) . .
C9 N1 Ni1 113.3(4) . .
C10 O3 Ni1 110.9(4) . .
C10 O3 Ni2 109.1(4) . 3_656
Ni1 O3 Ni2 96.14(19) . 3_656
C20 O6 Ni1 124.8(5) . .
O2 C2 C3 117.4(6) . .
O2 C2 C7 123.9(6) . .
C3 C2 C7 118.7(6) . .
C4 C3 O1 124.4(7) . .
C4 C3 C2 121.7(7) . .
O1 C3 C2 113.9(6) . .
C3 C4 C5 119.0(7) . .
C6 C5 C4 121.0(7) . .
C5 C6 C7 120.1(7) . .
C2 C7 C6 119.5(7) . .
C2 C7 C8 123.5(6) . .
C6 C7 C8 117.0(6) . .
N1 C8 C7 124.8(6) . .
N1 C9 C10 110.4(5) . .
O3 C10 C9 113.6(5) . .
O3 C10 C11 108.8(5) . .
C9 C10 C11 108.6(6) . .
N2 C11 C10 105.9(5) 3_656 .
Cl2 C23 Cl3 112.8(12) . .
Cl2 C23 Cl1 100.4(10) . .
Cl3 C23 Cl1 94.8(12) . .
Cl1 Cl1 C23 131.1(13) 3_557 .

loop_
_geom_bond_atom_site_label_1
_geom_bond_atom_site_label_2
_geom_bond_distance
_geom_bond_site_symmetry_2
Ni2 N2 1.982(6) .
Ni2 O2 1.993(4) .
Ni2 O4 2.009(5) .
Ni2 O7 2.064(4) .
Ni2 O3 2.114(5) 3_656
Ni2 O1 2.383(5) .
N2 C19 1.286(9) .
N2 C11 1.479(9) 3_656
O1 C3 1.389(9) .
O1 C1 1.406(11) .
O2 C2 1.326(8) .
O2 Ni1 2.001(4) .
O4 C13 1.300(8) .
O7 C21 1.439(8) .
O7 Ni1 2.060(4) 3_656
O7 Ni1 2.073(4) .
C12 O5 1.382(13) .
O5 C14 1.364(9) .
C13 C18 1.434(10) .
C13 C14 1.439(10) .
C14 C15 1.378(11) .
C15 C16 1.387(12) .
C16 C17 1.365(12) .
C17 C18 1.420(10) .
C18 C19 1.446(10) .
Ni1 N1 1.990(6) .
Ni1 O7 2.060(4) 3_656
Ni1 O3 2.069(5) .
Ni1 O6 2.137(5) .
N1 C8 1.293(9) .
N1 C9 1.459(9) .
O3 C10 1.423(8) .
O3 Ni2 2.114(5) 3_656
O6 C20 1.426(9) .
C2 C3 1.401(10) .
C2 C7 1.403(9) .
C3 C4 1.385(10) .
C4 C5 1.390(12) .
C5 C6 1.377(12) .
C6 C7 1.414(10) .
C7 C8 1.463(10) .
C9 C10 1.543(10) .
C10 C11 1.549(10) .
C11 N2 1.479(9) 3_656
C22 O8 1.356(13) .
C23 Cl2 1.562(15) .
C23 Cl3 1.79(2) .
C23 Cl1 2.02(2) .
Cl1 Cl1 1.461(17) 3_557
